data_4509428
loop_
_publ_author_name
'Wang, KeFei'
'Jian, FangFang'
'Zhuang, RuiRui'
'Xiao, HaiLian'

_publ_section_title
;
 New Ionic Liquids ofN,N&#x2032;-Dialkylbenzimidazolium Salt Comprising
 Copper(II) Ions
;
_journal_issue 9
_journal_name_full 'Crystal Growth &amp; Design'
_journal_page_first 3934
_journal_paper_doi 10.1021/cg900031c
_journal_volume 9
_journal_year 2009
_chemical_formula_sum 'C54 H94 Cl4 Cu N4'
_chemical_formula_weight 1004.67
_chemical_name_systematic
; 
 ? 
;
_space_group_IT_number 2
_symmetry_cell_setting triclinic
_symmetry_space_group_name_Hall '-P 1'
_symmetry_space_group_name_H-M 'P -1'
_atom_sites_solution_hydrogens geom
_atom_sites_solution_primary direct
_atom_sites_solution_secondary difmap
_audit_creation_method SHELXL-97
_cell_angle_alpha 87.08(3)
_cell_angle_beta 82.90(3)
_cell_angle_gamma 79.24(3)
_cell_formula_units_Z 2
_cell_length_a 8.8695(18)
_cell_length_b 18.163(4)
_cell_length_c 18.328(4)
_cell_measurement_reflns_used 25
_cell_measurement_temperature 293(2)
_cell_measurement_theta_max 14
_cell_measurement_theta_min 4
_cell_volume 2877.2(11)
_computing_cell_refinement 'CAD-4 Software'
_computing_data_collection 'CAD-4 Software (Enraf-Nonius, 1989)'
_computing_data_reduction 'NRCVAX (Gabe et al., 1989)'
_computing_molecular_graphics 'SHELXTL/PC (Sheldrick, 1990)'
_computing_publication_material 'WinGX (Farrugia, 1999)'
_computing_structure_refinement 'SHELXL-97 (Sheldrick, 1997)'
_computing_structure_solution 'SHELXS-97 (Sheldrick, 1997)'
_diffrn_ambient_temperature 293(2)
_diffrn_measured_fraction_theta_full 0.998
_diffrn_measured_fraction_theta_max 0.998
_diffrn_measurement_device_type 'Enraf-Nonius CAD-4 diffractometer'
_diffrn_measurement_method 'omega scans'
_diffrn_radiation_monochromator graphite
_diffrn_radiation_source 'fine-focus sealed tube'
_diffrn_radiation_type MoK\a
_diffrn_radiation_wavelength 0.71073
_diffrn_reflns_av_R_equivalents 0.0524
_diffrn_reflns_av_sigmaI/netI 0.0591
_diffrn_reflns_limit_h_max 10
_diffrn_reflns_limit_h_min -10
_diffrn_reflns_limit_k_max 22
_diffrn_reflns_limit_k_min -22
_diffrn_reflns_limit_l_max 22
_diffrn_reflns_limit_l_min -22
_diffrn_reflns_number 31137
_diffrn_reflns_theta_full 25.50
_diffrn_reflns_theta_max 25.50
_diffrn_reflns_theta_min 1.62
_diffrn_standards_decay_% 0
_diffrn_standards_interval_count 100
_diffrn_standards_number 3
_exptl_absorpt_coefficient_mu 0.601
_exptl_absorpt_correction_type none
_exptl_crystal_colour yellow
_exptl_crystal_density_diffrn 1.160
_exptl_crystal_density_method 'not measured'
_exptl_crystal_description block
_exptl_crystal_F_000 1086
_exptl_crystal_size_max 0.21
_exptl_crystal_size_mid 0.18
_exptl_crystal_size_min .016
_refine_diff_density_max 2.163
_refine_diff_density_min -0.824
_refine_diff_density_rms 0.096
_refine_ls_extinction_coef 0.0035(8)
_refine_ls_extinction_expression Fc^*^=kFc[1+0.001xFc^2^\l^3^/sin(2\q)]^-1/4^
_refine_ls_extinction_method SHELXL
_refine_ls_goodness_of_fit_ref 1.069
_refine_ls_hydrogen_treatment constr
_refine_ls_matrix_type full
_refine_ls_number_parameters 569
_refine_ls_number_reflns 10699
_refine_ls_number_restraints 0
_refine_ls_restrained_S_all 1.069
_refine_ls_R_factor_all 0.0937
_refine_ls_R_factor_gt 0.0812
_refine_ls_shift/su_max 0.001
_refine_ls_shift/su_mean 0.000
_refine_ls_structure_factor_coef Fsqd
_refine_ls_weighting_details 'calc w=1/[\s^2^(Fo^2^)+(0.0924P)^2^+7.0142P] where P=(Fo^2^+2Fc^2^)/3'
_refine_ls_weighting_scheme calc
_refine_ls_wR_factor_gt 0.2050
_refine_ls_wR_factor_ref 0.2151
_reflns_number_gt 9104
_reflns_number_total 10699
_reflns_threshold_expression I>2\s(I)
_cod_data_source_file cg900031csup1.cif
_cod_data_source_block b
_cod_depositor_comments
;
The following automatic conversions were performed:

'_symmetry_cell_setting' value 'Triclinic' changed to 'triclinic'
according to /home/saulius/struct/CIF-dictionaries/cif_core.dic
dictionary named 'cif_core.dic' version 2.4.2 from 2011-04-26.

Automatic conversion script
Id: cif_fix_values 1891 2012-01-12 08:04:46Z andrius 
;
_cod_original_sg_symbol_H-M P-1
_cod_database_code 4509428

loop_
_symmetry_equiv_pos_as_xyz
'x, y, z'
'-x, -y, -z'

loop_
_atom_site_label
_atom_site_type_symbol
_atom_site_fract_x
_atom_site_fract_y
_atom_site_fract_z
_atom_site_U_iso_or_equiv
_atom_site_adp_type
_atom_site_occupancy
_atom_site_symmetry_multiplicity
_atom_site_calc_flag
_atom_site_refinement_flags
Cu1 Cu 0.46792(6) 0.24895(3) 0.52378(3) 0.03129(19) Uani 1 1 d .
Cl1 Cl 0.39479(14) 0.20873(7) 0.63882(7) 0.0436(3) Uani 1 1 d .
Cl2 Cl 0.35785(11) 0.16681(5) 0.46744(6) 0.0279(2) Uani 1 1 d .
Cl3 Cl 0.69149(13) 0.27998(6) 0.55271(7) 0.0350(3) Uani 1 1 d .
Cl4 Cl 0.42628(14) 0.34320(7) 0.44027(7) 0.0421(3) Uani 1 1 d .
N1 N 0.9334(4) 0.1091(2) 0.6300(2) 0.0308(8) Uani 1 1 d .
N2 N 0.7672(4) 0.0378(2) 0.6141(2) 0.0291(8) Uani 1 1 d .
C1 C 0.6252(10) 0.2206(5) 1.2699(4) 0.084(2) Uani 1 1 d .
H1A H 0.5340 0.2331 1.3042 0.126 Uiso 1 1 calc R
H1B H 0.6936 0.2549 1.2742 0.126 Uiso 1 1 calc R
H1C H 0.6763 0.1704 1.2804 0.126 Uiso 1 1 calc R
C2 C 0.5807(8) 0.2257(4) 1.1926(3) 0.0642(17) Uani 1 1 d .
H2A H 0.5089 0.1921 1.1892 0.077 Uiso 1 1 calc R
H2B H 0.5279 0.2763 1.1827 0.077 Uiso 1 1 calc R
C3 C 0.7173(7) 0.2061(4) 1.1348(3) 0.0572(15) Uani 1 1 d .
H3A H 0.7689 0.1553 1.1449 0.069 Uiso 1 1 calc R
H3B H 0.7896 0.2392 1.1393 0.069 Uiso 1 1 calc R
C4 C 0.6796(7) 0.2115(4) 1.0557(3) 0.0566(15) Uani 1 1 d .
H4A H 0.6062 0.1790 1.0509 0.068 Uiso 1 1 calc R
H4B H 0.6301 0.2625 1.0449 0.068 Uiso 1 1 calc R
C5 C 0.8188(7) 0.1901(4) 0.9994(3) 0.0537(14) Uani 1 1 d .
H5A H 0.8681 0.1391 1.0103 0.064 Uiso 1 1 calc R
H5B H 0.8922 0.2225 1.0044 0.064 Uiso 1 1 calc R
C6 C 0.7832(7) 0.1953(4) 0.9197(3) 0.0547(14) Uani 1 1 d .
H6A H 0.7137 0.1612 0.9141 0.066 Uiso 1 1 calc R
H6B H 0.7295 0.2457 0.9094 0.066 Uiso 1 1 calc R
C7 C 0.9238(6) 0.1774(3) 0.8633(3) 0.0506(13) Uani 1 1 d .
H7A H 0.9775 0.1270 0.8734 0.061 Uiso 1 1 calc R
H7B H 0.9933 0.2116 0.8688 0.061 Uiso 1 1 calc R
C8 C 0.8873(6) 0.1827(3) 0.7840(3) 0.0452(12) Uani 1 1 d .
H8A H 0.8241 0.1459 0.7774 0.054 Uiso 1 1 calc R
H8B H 0.8276 0.2320 0.7747 0.054 Uiso 1 1 calc R
C9 C 1.0303(6) 0.1698(3) 0.7285(3) 0.0424(12) Uani 1 1 d .
H9A H 1.0903 0.1207 0.7383 0.051 Uiso 1 1 calc R
H9B H 1.0931 0.2067 0.7352 0.051 Uiso 1 1 calc R
C10 C 0.9966(6) 0.1743(3) 0.6487(3) 0.0393(11) Uani 1 1 d .
H10A H 0.9232 0.2198 0.6404 0.047 Uiso 1 1 calc R
H10B H 1.0912 0.1767 0.6166 0.047 Uiso 1 1 calc R
C11 C 0.0385(8) 0.0477(4) 1.2086(3) 0.0671(18) Uani 1 1 d .
H11A H 0.0139 0.0817 1.2485 0.101 Uiso 1 1 calc R
H11B H 0.1021 0.0022 1.2239 0.101 Uiso 1 1 calc R
H11C H -0.0552 0.0366 1.1943 0.101 Uiso 1 1 calc R
C12 C 0.1243(7) 0.0833(4) 1.1441(3) 0.0525(14) Uani 1 1 d .
H12A H 0.2164 0.0964 1.1595 0.063 Uiso 1 1 calc R
H12B H 0.0594 0.1292 1.1290 0.063 Uiso 1 1 calc R
C13 C 0.1711(6) 0.0321(3) 1.0783(3) 0.0497(13) Uani 1 1 d .
H13A H 0.2381 -0.0132 1.0933 0.060 Uiso 1 1 calc R
H13B H 0.0790 0.0177 1.0642 0.060 Uiso 1 1 calc R
C14 C 0.2538(6) 0.0674(3) 1.0115(3) 0.0477(13) Uani 1 1 d .
H14A H 0.1860 0.1120 0.9957 0.057 Uiso 1 1 calc R
H14B H 0.3449 0.0826 1.0257 0.057 Uiso 1 1 calc R
C15 C 0.3022(6) 0.0149(3) 0.9472(3) 0.0479(13) Uani 1 1 d .
H15A H 0.2110 -0.0005 0.9332 0.058 Uiso 1 1 calc R
H15B H 0.3699 -0.0297 0.9632 0.058 Uiso 1 1 calc R
C16 C 0.3849(6) 0.0495(3) 0.8796(3) 0.0455(12) Uani 1 1 d .
H16A H 0.3165 0.0935 0.8628 0.055 Uiso 1 1 calc R
H16B H 0.4751 0.0658 0.8936 0.055 Uiso 1 1 calc R
C17 C 0.4354(6) -0.0037(3) 0.8166(3) 0.0438(12) Uani 1 1 d .
H17A H 0.5049 -0.0474 0.8333 0.053 Uiso 1 1 calc R
H17B H 0.3453 -0.0206 0.8032 0.053 Uiso 1 1 calc R
C18 C 0.5157(6) 0.0301(3) 0.7488(3) 0.0404(11) Uani 1 1 d .
H18A H 0.6069 0.0462 0.7619 0.049 Uiso 1 1 calc R
H18B H 0.4470 0.0743 0.7326 0.049 Uiso 1 1 calc R
C19 C 0.5640(6) -0.0233(3) 0.6847(3) 0.0372(11) Uani 1 1 d .
H19A H 0.6463 -0.0630 0.6980 0.045 Uiso 1 1 calc R
H19B H 0.4769 -0.0464 0.6775 0.045 Uiso 1 1 calc R
C20 C 0.6188(5) 0.0131(3) 0.6122(2) 0.0315(10) Uani 1 1 d .
H20A H 0.6300 -0.0225 0.5733 0.038 Uiso 1 1 calc R
H20B H 0.5413 0.0559 0.6008 0.038 Uiso 1 1 calc R
C21 C 0.7840(5) 0.1060(3) 0.6313(2) 0.0326(10) Uani 1 1 d .
H21A H 0.7031 0.1458 0.6425 0.039 Uiso 1 1 calc R
C22 C 1.0190(5) 0.0396(2) 0.6102(2) 0.0284(9) Uani 1 1 d .
C23 C 1.1787(5) 0.0142(3) 0.5991(3) 0.0377(11) Uani 1 1 d .
H23A H 1.2490 0.0448 0.6054 0.045 Uiso 1 1 calc R
C24 C 1.2256(6) -0.0598(3) 0.5780(3) 0.0423(12) Uani 1 1 d .
H24A H 1.3308 -0.0794 0.5705 0.051 Uiso 1 1 calc R
C25 C 1.1207(6) -0.1058(3) 0.5677(3) 0.0398(11) Uani 1 1 d .
H25A H 1.1581 -0.1548 0.5534 0.048 Uiso 1 1 calc R
C26 C 0.9614(6) -0.0802(3) 0.5783(3) 0.0363(10) Uani 1 1 d .
H26A H 0.8912 -0.1107 0.5713 0.044 Uiso 1 1 calc R
C27 C 0.9139(5) -0.0063(2) 0.5999(2) 0.0286(9) Uani 1 1 d .
N3 N 0.7089(4) 0.4883(2) 0.4080(2) 0.0352(9) Uani 1 1 d .
N4 N 0.9153(4) 0.4037(2) 0.4211(2) 0.0326(8) Uani 1 1 d .
C28 C 0.9239(13) 0.4242(7) -0.1967(5) 0.128(4) Uani 1 1 d .
H28A H 1.0233 0.4060 -0.2231 0.193 Uiso 1 1 calc R
H28B H 0.8932 0.4767 -0.2080 0.193 Uiso 1 1 calc R
H28C H 0.8493 0.3973 -0.2110 0.193 Uiso 1 1 calc R
C29 C 0.9328(12) 0.4130(6) -0.1170(5) 0.112(3) Uani 1 1 d .
H29A H 0.9669 0.3598 -0.1076 0.135 Uiso 1 1 calc R
H29B H 1.0134 0.4382 -0.1049 0.135 Uiso 1 1 calc R
C30 C 0.7952(9) 0.4376(4) -0.0654(4) 0.0722(19) Uani 1 1 d .
H30A H 0.7158 0.4111 -0.0764 0.087 Uiso 1 1 calc R
H30B H 0.7591 0.4903 -0.0760 0.087 Uiso 1 1 calc R
C31 C 0.8049(9) 0.4285(5) 0.0156(4) 0.079(2) Uani 1 1 d .
H31A H 0.8417 0.3759 0.0264 0.095 Uiso 1 1 calc R
H31B H 0.8830 0.4556 0.0271 0.095 Uiso 1 1 calc R
C32 C 0.6666(8) 0.4526(4) 0.0651(4) 0.0670(18) Uani 1 1 d .
H32A H 0.5891 0.4251 0.0536 0.080 Uiso 1 1 calc R
H32B H 0.6294 0.5051 0.0536 0.080 Uiso 1 1 calc R
C33 C 0.6728(8) 0.4449(4) 0.1462(4) 0.0701(19) Uani 1 1 d .
H33A H 0.7144 0.3930 0.1578 0.084 Uiso 1 1 calc R
H33B H 0.7459 0.4747 0.1585 0.084 Uiso 1 1 calc R
C34 C 0.5297(12) 0.4665(6) 0.1940(4) 0.109(3) Uani 1 1 d .
H34A H 0.4576 0.4359 0.1826 0.131 Uiso 1 1 calc R
H34B H 0.4868 0.5181 0.1815 0.131 Uiso 1 1 calc R
C35 C 0.5368(13) 0.4605(4) 0.2766(4) 0.100(3) Uani 1 1 d .
H35A H 0.4498 0.4388 0.2994 0.120 Uiso 1 1 calc R
H35B H 0.6303 0.4260 0.2860 0.120 Uiso 1 1 calc R
C36 C 0.5346(7) 0.5324(3) 0.3135(3) 0.0497(13) Uani 1 1 d .
H36A H 0.4386 0.5663 0.3068 0.060 Uiso 1 1 calc R
H36B H 0.6187 0.5556 0.2898 0.060 Uiso 1 1 calc R
C37 C 0.5496(6) 0.5224(3) 0.3951(3) 0.0415(12) Uani 1 1 d .
H37A H 0.5212 0.5707 0.4180 0.050 Uiso 1 1 calc R
H37B H 0.4791 0.4906 0.4176 0.050 Uiso 1 1 calc R
C38 C 1.4146(11) 0.2783(5) -0.1886(4) 0.089(2) Uani 1 1 d .
H38A H 1.4557 0.3077 -0.2286 0.134 Uiso 1 1 calc R
H38B H 1.3215 0.2644 -0.2005 0.134 Uiso 1 1 calc R
H38C H 1.4891 0.2339 -0.1805 0.134 Uiso 1 1 calc R
C39 C 1.3796(9) 0.3235(4) -0.1203(4) 0.0730(19) Uani 1 1 d .
H39A H 1.4744 0.3373 -0.1089 0.088 Uiso 1 1 calc R
H39B H 1.3085 0.3695 -0.1300 0.088 Uiso 1 1 calc R
C40 C 1.3107(8) 0.2837(4) -0.0544(3) 0.0641(17) Uani 1 1 d .
H40A H 1.3831 0.2385 -0.0440 0.077 Uiso 1 1 calc R
H40B H 1.2177 0.2686 -0.0665 0.077 Uiso 1 1 calc R
C41 C 1.2704(8) 0.3294(4) 0.0145(4) 0.0623(16) Uani 1 1 d .
H41A H 1.3624 0.3461 0.0258 0.075 Uiso 1 1 calc R
H41B H 1.1947 0.3736 0.0049 0.075 Uiso 1 1 calc R
C42 C 1.2070(8) 0.2871(4) 0.0806(3) 0.0618(16) Uani 1 1 d .
H42A H 1.2815 0.2421 0.0893 0.074 Uiso 1 1 calc R
H42B H 1.1134 0.2716 0.0698 0.074 Uiso 1 1 calc R
C43 C 1.1701(8) 0.3325(4) 0.1511(3) 0.0619(16) Uani 1 1 d .
H43A H 1.2615 0.3513 0.1599 0.074 Uiso 1 1 calc R
H43B H 1.0895 0.3753 0.1438 0.074 Uiso 1 1 calc R
C44 C 1.1188(7) 0.2881(3) 0.2176(3) 0.0579(15) Uani 1 1 d .
H44A H 1.1950 0.2428 0.2223 0.069 Uiso 1 1 calc R
H44B H 1.0221 0.2733 0.2108 0.069 Uiso 1 1 calc R
C45 C 1.0968(7) 0.3314(3) 0.2889(3) 0.0521(14) Uani 1 1 d .
H45A H 1.1950 0.3437 0.2972 0.063 Uiso 1 1 calc R
H45B H 1.0251 0.3781 0.2832 0.063 Uiso 1 1 calc R
C46 C 1.0367(7) 0.2884(3) 0.3554(3) 0.0490(13) Uani 1 1 d .
H46A H 1.1077 0.2413 0.3604 0.059 Uiso 1 1 calc R
H46B H 0.9380 0.2767 0.3472 0.059 Uiso 1 1 calc R
C47 C 1.0160(6) 0.3298(3) 0.4272(3) 0.0380(11) Uani 1 1 d .
H47A H 0.9709 0.3002 0.4666 0.046 Uiso 1 1 calc R
H47B H 1.1161 0.3364 0.4391 0.046 Uiso 1 1 calc R
C48 C 0.7625(5) 0.4160(3) 0.4197(3) 0.0349(10) Uani 1 1 d .
H48A H 0.7020 0.3790 0.4260 0.042 Uiso 1 1 calc R
C49 C 0.8327(5) 0.5264(3) 0.4013(3) 0.0351(10) Uani 1 1 d .
C50 C 0.8385(6) 0.6018(3) 0.3904(3) 0.0431(12) Uani 1 1 d .
H50A H 0.7507 0.6374 0.3841 0.052 Uiso 1 1 calc R
C51 C 0.9821(7) 0.6209(3) 0.3894(3) 0.0490(13) Uani 1 1 d .
H51A H 0.9910 0.6711 0.3828 0.059 Uiso 1 1 calc R
C52 C 1.1140(6) 0.5677(3) 0.3979(3) 0.0448(12) Uani 1 1 d .
H52A H 1.2082 0.5835 0.3966 0.054 Uiso 1 1 calc R
C53 C 1.1094(6) 0.4919(3) 0.4084(3) 0.0387(11) Uani 1 1 d .
H53A H 1.1974 0.4562 0.4141 0.046 Uiso 1 1 calc R
C54 C 0.9640(5) 0.4729(2) 0.4097(2) 0.0320(10) Uani 1 1 d .

loop_
_atom_site_aniso_label
_atom_site_aniso_U_11
_atom_site_aniso_U_22
_atom_site_aniso_U_33
_atom_site_aniso_U_23
_atom_site_aniso_U_13
_atom_site_aniso_U_12
Cu1 0.0274(3) 0.0280(3) 0.0390(3) 0.0001(2) -0.0030(2) -0.0075(2)
Cl1 0.0325(6) 0.0478(7) 0.0436(7) 0.0150(5) 0.0067(5) -0.0008(5)
Cl2 0.0235(5) 0.0177(4) 0.0479(6) -0.0132(4) -0.0104(4) -0.0104(4)
Cl3 0.0306(6) 0.0317(5) 0.0484(7) 0.0112(5) -0.0172(5) -0.0151(4)
Cl4 0.0334(6) 0.0434(7) 0.0526(7) 0.0171(6) -0.0139(5) -0.0142(5)
N1 0.029(2) 0.0319(19) 0.034(2) 0.0006(16) -0.0061(16) -0.0097(16)
N2 0.0238(19) 0.0318(19) 0.0331(19) 0.0001(15) -0.0040(15) -0.0081(15)
C1 0.095(6) 0.104(6) 0.052(4) -0.014(4) 0.000(4) -0.019(5)
C2 0.061(4) 0.065(4) 0.059(4) -0.009(3) 0.003(3) 0.002(3)
C3 0.054(4) 0.066(4) 0.051(3) -0.007(3) -0.010(3) -0.005(3)
C4 0.051(4) 0.062(4) 0.054(3) -0.004(3) -0.007(3) -0.004(3)
C5 0.051(3) 0.064(4) 0.046(3) -0.010(3) -0.009(3) -0.005(3)
C6 0.051(3) 0.062(4) 0.051(3) -0.008(3) -0.008(3) -0.006(3)
C7 0.043(3) 0.061(3) 0.049(3) -0.012(3) -0.005(2) -0.011(3)
C8 0.037(3) 0.051(3) 0.049(3) -0.007(2) -0.006(2) -0.011(2)
C9 0.036(3) 0.047(3) 0.048(3) -0.008(2) -0.007(2) -0.014(2)
C10 0.036(3) 0.035(2) 0.051(3) -0.002(2) -0.007(2) -0.017(2)
C11 0.065(4) 0.084(5) 0.040(3) 0.007(3) 0.002(3) 0.009(4)
C12 0.043(3) 0.069(4) 0.040(3) 0.000(3) 0.001(2) 0.000(3)
C13 0.041(3) 0.062(3) 0.045(3) 0.005(3) -0.003(2) -0.010(3)
C14 0.039(3) 0.059(3) 0.043(3) 0.003(3) -0.002(2) -0.007(2)
C15 0.038(3) 0.059(3) 0.044(3) 0.004(3) 0.004(2) -0.009(2)
C16 0.041(3) 0.054(3) 0.040(3) 0.003(2) -0.001(2) -0.010(2)
C17 0.035(3) 0.048(3) 0.047(3) 0.004(2) 0.001(2) -0.012(2)
C18 0.040(3) 0.044(3) 0.039(3) 0.003(2) 0.001(2) -0.014(2)
C19 0.034(3) 0.035(2) 0.046(3) 0.001(2) -0.002(2) -0.015(2)
C20 0.030(2) 0.032(2) 0.036(2) -0.0041(19) -0.0046(19) -0.0105(19)
C21 0.031(2) 0.032(2) 0.036(2) -0.0017(19) -0.0049(19) -0.0070(19)
C22 0.025(2) 0.031(2) 0.028(2) 0.0005(18) -0.0015(17) -0.0054(17)
C23 0.028(2) 0.047(3) 0.039(3) 0.003(2) -0.005(2) -0.011(2)
C24 0.028(2) 0.054(3) 0.043(3) 0.000(2) -0.006(2) 0.000(2)
C25 0.042(3) 0.038(3) 0.036(3) -0.003(2) 0.002(2) -0.001(2)
C26 0.038(3) 0.034(2) 0.036(2) -0.001(2) -0.005(2) -0.005(2)
C27 0.025(2) 0.033(2) 0.027(2) 0.0056(18) -0.0019(17) -0.0051(18)
N3 0.028(2) 0.032(2) 0.044(2) -0.0009(17) -0.0012(17) -0.0047(16)
N4 0.032(2) 0.0277(19) 0.040(2) 0.0025(16) -0.0068(17) -0.0092(16)
C28 0.134(9) 0.181(11) 0.060(5) -0.025(6) 0.004(5) -0.008(8)
C29 0.108(8) 0.134(9) 0.082(6) -0.001(6) 0.009(5) -0.002(6)
C30 0.079(5) 0.075(5) 0.059(4) -0.006(3) -0.015(4) 0.001(4)
C31 0.071(5) 0.090(5) 0.068(5) 0.014(4) -0.005(4) -0.001(4)
C32 0.078(5) 0.064(4) 0.059(4) 0.006(3) -0.019(3) -0.008(3)
C33 0.067(4) 0.081(5) 0.065(4) 0.018(4) -0.013(4) -0.023(4)
C34 0.143(9) 0.114(7) 0.049(4) 0.000(4) -0.020(5) 0.036(6)
C35 0.165(9) 0.073(5) 0.054(4) 0.003(4) -0.027(5) 0.012(5)
C36 0.041(3) 0.050(3) 0.056(3) 0.010(3) -0.006(3) -0.005(2)
C37 0.031(3) 0.038(3) 0.052(3) -0.001(2) -0.004(2) 0.002(2)
C38 0.114(7) 0.091(6) 0.062(5) -0.003(4) -0.011(4) -0.017(5)
C39 0.076(5) 0.072(5) 0.070(4) -0.005(4) -0.008(4) -0.012(4)
C40 0.068(4) 0.070(4) 0.056(4) -0.008(3) -0.020(3) -0.009(3)
C41 0.064(4) 0.061(4) 0.064(4) -0.011(3) -0.016(3) -0.009(3)
C42 0.055(4) 0.071(4) 0.061(4) -0.021(3) -0.011(3) -0.007(3)
C43 0.064(4) 0.062(4) 0.061(4) -0.013(3) -0.012(3) -0.006(3)
C44 0.056(4) 0.054(3) 0.064(4) -0.016(3) -0.007(3) -0.008(3)
C45 0.055(4) 0.043(3) 0.059(4) -0.005(3) -0.006(3) -0.010(3)
C46 0.052(3) 0.034(3) 0.061(3) -0.004(2) -0.009(3) -0.006(2)
C47 0.034(3) 0.034(2) 0.046(3) 0.005(2) -0.009(2) -0.005(2)
C48 0.031(2) 0.033(2) 0.041(3) -0.002(2) -0.004(2) -0.0079(19)
C49 0.035(3) 0.030(2) 0.041(3) -0.0042(19) -0.001(2) -0.0081(19)
C50 0.045(3) 0.033(2) 0.049(3) -0.003(2) 0.002(2) -0.006(2)
C51 0.059(4) 0.033(3) 0.057(3) -0.007(2) 0.004(3) -0.018(2)
C52 0.046(3) 0.041(3) 0.051(3) -0.008(2) 0.002(2) -0.021(2)
C53 0.034(3) 0.043(3) 0.040(3) -0.004(2) -0.001(2) -0.013(2)
C54 0.033(2) 0.032(2) 0.033(2) -0.0029(19) -0.0018(19) -0.0129(19)

loop_
_atom_type_symbol
_atom_type_description
_atom_type_scat_dispersion_real
_atom_type_scat_dispersion_imag
_atom_type_scat_source
C C 0.0033 0.0016 'International Tables Vol C Tables 4.2.6.8 and 6.1.1.4'
H H 0.0000 0.0000 'International Tables Vol C Tables 4.2.6.8 and 6.1.1.4'
N N 0.0061 0.0033 'International Tables Vol C Tables 4.2.6.8 and 6.1.1.4'
Cl Cl 0.1484 0.1585 'International Tables Vol C Tables 4.2.6.8 and 6.1.1.4'
Cu Cu 0.3201 1.2651 'International Tables Vol C Tables 4.2.6.8 and 6.1.1.4'

loop_
_geom_angle_atom_site_label_1
_geom_angle_atom_site_label_2
_geom_angle_atom_site_label_3
_geom_angle
Cl4 Cu1 Cl1 144.59(6)
Cl4 Cu1 Cl2 96.33(5)
Cl1 Cu1 Cl2 94.85(6)
Cl4 Cu1 Cl3 94.25(5)
Cl1 Cu1 Cl3 94.48(6)
Cl2 Cu1 Cl3 146.82(5)
C21 N1 C22 108.2(4)
C21 N1 C10 126.0(4)
C22 N1 C10 125.7(4)
C21 N2 C27 108.3(4)
C21 N2 C20 125.6(4)
C27 N2 C20 126.1(4)
C2 C1 H1A 109.5
C2 C1 H1B 109.5
H1A C1 H1B 109.5
C2 C1 H1C 109.5
H1A C1 H1C 109.5
H1B C1 H1C 109.5
C3 C2 C1 113.2(6)
C3 C2 H2A 108.9
C1 C2 H2A 108.9
C3 C2 H2B 108.9
C1 C2 H2B 108.9
H2A C2 H2B 107.8
C2 C3 C4 115.5(5)
C2 C3 H3A 108.4
C4 C3 H3A 108.4
C2 C3 H3B 108.4
C4 C3 H3B 108.4
H3A C3 H3B 107.5
C5 C4 C3 114.0(5)
C5 C4 H4A 108.8
C3 C4 H4A 108.8
C5 C4 H4B 108.8
C3 C4 H4B 108.8
H4A C4 H4B 107.6
C4 C5 C6 114.7(5)
C4 C5 H5A 108.6
C6 C5 H5A 108.6
C4 C5 H5B 108.6
C6 C5 H5B 108.6
H5A C5 H5B 107.6
C7 C6 C5 114.6(5)
C7 C6 H6A 108.6
C5 C6 H6A 108.6
C7 C6 H6B 108.6
C5 C6 H6B 108.6
H6A C6 H6B 107.6
C6 C7 C8 114.2(5)
C6 C7 H7A 108.7
C8 C7 H7A 108.7
C6 C7 H7B 108.7
C8 C7 H7B 108.7
H7A C7 H7B 107.6
C9 C8 C7 113.2(4)
C9 C8 H8A 108.9
C7 C8 H8A 108.9
C9 C8 H8B 108.9
C7 C8 H8B 108.9
H8A C8 H8B 107.7
C8 C9 C10 114.2(4)
C8 C9 H9A 108.7
C10 C9 H9A 108.7
C8 C9 H9B 108.7
C10 C9 H9B 108.7
H9A C9 H9B 107.6
N1 C10 C9 111.7(4)
N1 C10 H10A 109.3
C9 C10 H10A 109.3
N1 C10 H10B 109.3
C9 C10 H10B 109.3
H10A C10 H10B 107.9
C12 C11 H11A 109.5
C12 C11 H11B 109.5
H11A C11 H11B 109.5
C12 C11 H11C 109.5
H11A C11 H11C 109.5
H11B C11 H11C 109.5
C11 C12 C13 113.0(5)
C11 C12 H12A 109.0
C13 C12 H12A 109.0
C11 C12 H12B 109.0
C13 C12 H12B 109.0
H12A C12 H12B 107.8
C14 C13 C12 114.2(5)
C14 C13 H13A 108.7
C12 C13 H13A 108.7
C14 C13 H13B 108.7
C12 C13 H13B 108.7
H13A C13 H13B 107.6
C15 C14 C13 113.4(5)
C15 C14 H14A 108.9
C13 C14 H14A 108.9
C15 C14 H14B 108.9
C13 C14 H14B 108.9
H14A C14 H14B 107.7
C14 C15 C16 114.0(5)
C14 C15 H15A 108.7
C16 C15 H15A 108.7
C14 C15 H15B 108.7
C16 C15 H15B 108.7
H15A C15 H15B 107.6
C17 C16 C15 113.5(5)
C17 C16 H16A 108.9
C15 C16 H16A 108.9
C17 C16 H16B 108.9
C15 C16 H16B 108.9
H16A C16 H16B 107.7
C18 C17 C16 114.1(4)
C18 C17 H17A 108.7
C16 C17 H17A 108.7
C18 C17 H17B 108.7
C16 C17 H17B 108.7
H17A C17 H17B 107.6
C17 C18 C19 114.0(4)
C17 C18 H18A 108.7
C19 C18 H18A 108.7
C17 C18 H18B 108.7
C19 C18 H18B 108.7
H18A C18 H18B 107.6
C20 C19 C18 114.9(4)
C20 C19 H19A 108.6
C18 C19 H19A 108.6
C20 C19 H19B 108.6
C18 C19 H19B 108.6
H19A C19 H19B 107.5
N2 C20 C19 112.3(4)
N2 C20 H20A 109.1
C19 C20 H20A 109.1
N2 C20 H20B 109.1
C19 C20 H20B 109.1
H20A C20 H20B 107.9
N2 C21 N1 110.4(4)
N2 C21 H21A 124.8
N1 C21 H21A 124.8
N1 C22 C27 107.0(4)
N1 C22 C23 131.1(4)
C27 C22 C23 121.9(4)
C24 C23 C22 115.7(4)
C24 C23 H23A 122.1
C22 C23 H23A 122.1
C23 C24 C25 122.4(5)
C23 C24 H24A 118.8
C25 C24 H24A 118.8
C26 C25 C24 121.9(5)
C26 C25 H25A 119.1
C24 C25 H25A 119.1
C27 C26 C25 115.9(4)
C27 C26 H26A 122.1
C25 C26 H26A 122.1
C26 C27 C22 122.2(4)
C26 C27 N2 131.7(4)
C22 C27 N2 106.1(4)
C48 N3 C49 108.4(4)
C48 N3 C37 126.4(4)
C49 N3 C37 124.8(4)
C48 N4 C54 107.8(4)
C48 N4 C47 125.9(4)
C54 N4 C47 126.2(4)
C29 C28 H28A 109.5
C29 C28 H28B 109.5
H28A C28 H28B 109.5
C29 C28 H28C 109.5
H28A C28 H28C 109.5
H28B C28 H28C 109.5
C30 C29 C28 119.4(9)
C30 C29 H29A 107.5
C28 C29 H29A 107.5
C30 C29 H29B 107.5
C28 C29 H29B 107.5
H29A C29 H29B 107.0
C29 C30 C31 119.6(7)
C29 C30 H30A 107.4
C31 C30 H30A 107.4
C29 C30 H30B 107.4
C31 C30 H30B 107.4
H30A C30 H30B 106.9
C32 C31 C30 118.3(6)
C32 C31 H31A 107.7
C30 C31 H31A 107.7
C32 C31 H31B 107.7
C30 C31 H31B 107.7
H31A C31 H31B 107.1
C31 C32 C33 119.6(6)
C31 C32 H32A 107.4
C33 C32 H32A 107.4
C31 C32 H32B 107.4
C33 C32 H32B 107.4
H32A C32 H32B 107.0
C34 C33 C32 117.8(6)
C34 C33 H33A 107.9
C32 C33 H33A 107.9
C34 C33 H33B 107.9
C32 C33 H33B 107.9
H33A C33 H33B 107.2
C33 C34 C35 117.8(8)
C33 C34 H34A 107.9
C35 C34 H34A 107.9
C33 C34 H34B 107.9
C35 C34 H34B 107.9
H34A C34 H34B 107.2
C36 C35 C34 115.9(7)
C36 C35 H35A 108.3
C34 C35 H35A 108.3
C36 C35 H35B 108.3
C34 C35 H35B 108.3
H35A C35 H35B 107.4
C35 C36 C37 113.4(5)
C35 C36 H36A 108.9
C37 C36 H36A 108.9
C35 C36 H36B 108.9
C37 C36 H36B 108.9
H36A C36 H36B 107.7
N3 C37 C36 111.2(4)
N3 C37 H37A 109.4
C36 C37 H37A 109.4
N3 C37 H37B 109.4
C36 C37 H37B 109.4
H37A C37 H37B 108.0
C39 C38 H38A 109.5
C39 C38 H38B 109.5
H38A C38 H38B 109.5
C39 C38 H38C 109.5
H38A C38 H38C 109.5
H38B C38 H38C 109.5
C40 C39 C38 114.1(6)
C40 C39 H39A 108.7
C38 C39 H39A 108.7
C40 C39 H39B 108.7
C38 C39 H39B 108.7
H39A C39 H39B 107.6
C39 C40 C41 114.8(6)
C39 C40 H40A 108.6
C41 C40 H40A 108.6
C39 C40 H40B 108.6
C41 C40 H40B 108.6
H40A C40 H40B 107.5
C42 C41 C40 113.7(5)
C42 C41 H41A 108.8
C40 C41 H41A 108.8
C42 C41 H41B 108.8
C40 C41 H41B 108.8
H41A C41 H41B 107.7
C41 C42 C43 113.9(5)
C41 C42 H42A 108.8
C43 C42 H42A 108.8
C41 C42 H42B 108.8
C43 C42 H42B 108.8
H42A C42 H42B 107.7
C44 C43 C42 113.4(5)
C44 C43 H43A 108.9
C42 C43 H43A 108.9
C44 C43 H43B 108.9
C42 C43 H43B 108.9
H43A C43 H43B 107.7
C43 C44 C45 113.2(5)
C43 C44 H44A 108.9
C45 C44 H44A 108.9
C43 C44 H44B 108.9
C45 C44 H44B 108.9
H44A C44 H44B 107.8
C46 C45 C44 113.3(5)
C46 C45 H45A 108.9
C44 C45 H45A 108.9
C46 C45 H45B 108.9
C44 C45 H45B 108.9
H45A C45 H45B 107.7
C45 C46 C47 114.3(4)
C45 C46 H46A 108.7
C47 C46 H46A 108.7
C45 C46 H46B 108.7
C47 C46 H46B 108.7
H46A C46 H46B 107.6
N4 C47 C46 110.9(4)
N4 C47 H47A 109.5
C46 C47 H47A 109.5
N4 C47 H47B 109.5
C46 C47 H47B 109.5
H47A C47 H47B 108.1
N3 C48 N4 110.6(4)
N3 C48 H48A 124.7
N4 C48 H48A 124.7
C50 C49 C54 122.1(4)
C50 C49 N3 131.3(5)
C54 C49 N3 106.6(4)
C51 C50 C49 116.0(5)
C51 C50 H50A 122.0
C49 C50 H50A 122.0
C50 C51 C52 122.3(5)
C50 C51 H51A 118.9
C52 C51 H51A 118.9
C53 C52 C51 122.1(5)
C53 C52 H52A 119.0
C51 C52 H52A 119.0
C52 C53 C54 115.5(5)
C52 C53 H53A 122.3
C54 C53 H53A 122.3
C49 C54 C53 122.1(4)
C49 C54 N4 106.6(4)
C53 C54 N4 131.2(4)

loop_
_geom_bond_atom_site_label_1
_geom_bond_atom_site_label_2
_geom_bond_distance
Cu1 Cl4 2.2463(14)
Cu1 Cl1 2.2544(14)
Cu1 Cl2 2.2792(12)
Cu1 Cl3 2.2889(12)
N1 C21 1.334(6)
N1 C22 1.386(6)
N1 C10 1.473(6)
N2 C21 1.332(6)
N2 C27 1.397(6)
N2 C20 1.473(5)
C1 C2 1.511(9)
C1 H1A 0.9600
C1 H1B 0.9600
C1 H1C 0.9600
C2 C3 1.509(8)
C2 H2A 0.9700
C2 H2B 0.9700
C3 C4 1.522(8)
C3 H3A 0.9700
C3 H3B 0.9700
C4 C5 1.512(8)
C4 H4A 0.9700
C4 H4B 0.9700
C5 C6 1.528(8)
C5 H5A 0.9700
C5 H5B 0.9700
C6 C7 1.515(8)
C6 H6A 0.9700
C6 H6B 0.9700
C7 C8 1.521(7)
C7 H7A 0.9700
C7 H7B 0.9700
C8 C9 1.515(7)
C8 H8A 0.9700
C8 H8B 0.9700
C9 C10 1.524(7)
C9 H9A 0.9700
C9 H9B 0.9700
C10 H10A 0.9700
C10 H10B 0.9700
C11 C12 1.509(8)
C11 H11A 0.9600
C11 H11B 0.9600
C11 H11C 0.9600
C12 C13 1.528(8)
C12 H12A 0.9700
C12 H12B 0.9700
C13 C14 1.523(7)
C13 H13A 0.9700
C13 H13B 0.9700
C14 C15 1.523(8)
C14 H14A 0.9700
C14 H14B 0.9700
C15 C16 1.528(7)
C15 H15A 0.9700
C15 H15B 0.9700
C16 C17 1.515(7)
C16 H16A 0.9700
C16 H16B 0.9700
C17 C18 1.515(7)
C17 H17A 0.9700
C17 H17B 0.9700
C18 C19 1.530(7)
C18 H18A 0.9700
C18 H18B 0.9700
C19 C20 1.519(6)
C19 H19A 0.9700
C19 H19B 0.9700
C20 H20A 0.9700
C20 H20B 0.9700
C21 H21A 0.9300
C22 C27 1.396(6)
C22 C23 1.398(6)
C23 C24 1.390(7)
C23 H23A 0.9300
C24 C25 1.396(7)
C24 H24A 0.9300
C25 C26 1.395(7)
C25 H25A 0.9300
C26 C27 1.393(6)
C26 H26A 0.9300
N3 C48 1.326(6)
N3 C49 1.393(6)
N3 C37 1.475(6)
N4 C48 1.336(6)
N4 C54 1.401(5)
N4 C47 1.474(6)
C28 C29 1.475(12)
C28 H28A 0.9600
C28 H28B 0.9600
C28 H28C 0.9600
C29 C30 1.462(11)
C29 H29A 0.9700
C29 H29B 0.9700
C30 C31 1.497(9)
C30 H30A 0.9700
C30 H30B 0.9700
C31 C32 1.444(10)
C31 H31A 0.9700
C31 H31B 0.9700
C32 C33 1.493(9)
C32 H32A 0.9700
C32 H32B 0.9700
C33 C34 1.451(11)
C33 H33A 0.9700
C33 H33B 0.9700
C34 C35 1.521(10)
C34 H34A 0.9700
C34 H34B 0.9700
C35 C36 1.497(10)
C35 H35A 0.9700
C35 H35B 0.9700
C36 C37 1.516(7)
C36 H36A 0.9700
C36 H36B 0.9700
C37 H37A 0.9700
C37 H37B 0.9700
C38 C39 1.501(10)
C38 H38A 0.9600
C38 H38B 0.9600
C38 H38C 0.9600
C39 C40 1.499(9)
C39 H39A 0.9700
C39 H39B 0.9700
C40 C41 1.516(9)
C40 H40A 0.9700
C40 H40B 0.9700
C41 C42 1.507(9)
C41 H41A 0.9700
C41 H41B 0.9700
C42 C43 1.536(8)
C42 H42A 0.9700
C42 H42B 0.9700
C43 C44 1.498(9)
C43 H43A 0.9700
C43 H43B 0.9700
C44 C45 1.533(8)
C44 H44A 0.9700
C44 H44B 0.9700
C45 C46 1.509(8)
C45 H45A 0.9700
C45 H45B 0.9700
C46 C47 1.523(7)
C46 H46A 0.9700
C46 H46B 0.9700
C47 H47A 0.9700
C47 H47B 0.9700
C48 H48A 0.9300
C49 C50 1.383(7)
C49 C54 1.390(7)
C50 C51 1.380(8)
C50 H50A 0.9300
C51 C52 1.390(8)
C51 H51A 0.9300
C52 C53 1.389(7)
C52 H52A 0.9300
C53 C54 1.392(6)
C53 H53A 0.9300

loop_
_geom_torsion_atom_site_label_1
_geom_torsion_atom_site_label_2
_geom_torsion_atom_site_label_3
_geom_torsion_atom_site_label_4
_geom_torsion
C1 C2 C3 C4 -179.1(6)
C2 C3 C4 C5 -179.0(6)
C3 C4 C5 C6 -179.8(5)
C4 C5 C6 C7 177.3(5)
C5 C6 C7 C8 180.0(5)
C6 C7 C8 C9 176.0(5)
C7 C8 C9 C10 179.6(4)
C21 N1 C10 C9 95.3(5)
C22 N1 C10 C9 -82.6(6)
C8 C9 C10 N1 -71.6(6)
C11 C12 C13 C14 178.3(5)
C12 C13 C14 C15 178.8(5)
C13 C14 C15 C16 179.8(5)
C14 C15 C16 C17 178.8(5)
C15 C16 C17 C18 179.2(5)
C16 C17 C18 C19 -179.0(4)
C17 C18 C19 C20 169.8(4)
C21 N2 C20 C19 -93.0(5)
C27 N2 C20 C19 85.6(5)
C18 C19 C20 N2 68.5(5)
C27 N2 C21 N1 -0.7(5)
C20 N2 C21 N1 178.1(4)
C22 N1 C21 N2 0.7(5)
C10 N1 C21 N2 -177.5(4)
C21 N1 C22 C27 -0.4(5)
C10 N1 C22 C27 177.9(4)
C21 N1 C22 C23 178.0(5)
C10 N1 C22 C23 -3.8(8)
N1 C22 C23 C24 -178.9(5)
C27 C22 C23 C24 -0.7(7)
C22 C23 C24 C25 0.7(7)
C23 C24 C25 C26 -0.3(8)
C24 C25 C26 C27 -0.2(7)
C25 C26 C27 C22 0.2(7)
C25 C26 C27 N2 178.8(4)
N1 C22 C27 C26 178.8(4)
C23 C22 C27 C26 0.3(7)
N1 C22 C27 N2 -0.1(5)
C23 C22 C27 N2 -178.6(4)
C21 N2 C27 C26 -178.3(5)
C20 N2 C27 C26 2.9(7)
C21 N2 C27 C22 0.5(5)
C20 N2 C27 C22 -178.3(4)
C28 C29 C30 C31 -178.1(9)
C29 C30 C31 C32 -179.3(8)
C30 C31 C32 C33 -179.5(7)
C31 C32 C33 C34 -177.1(8)
C32 C33 C34 C35 -178.5(8)
C33 C34 C35 C36 101.3(10)
C34 C35 C36 C37 -177.2(7)
C48 N3 C37 C36 -95.0(6)
C49 N3 C37 C36 77.0(6)
C35 C36 C37 N3 73.6(7)
C38 C39 C40 C41 -178.4(6)
C39 C40 C41 C42 -177.8(6)
C40 C41 C42 C43 178.4(5)
C41 C42 C43 C44 -175.5(6)
C42 C43 C44 C45 174.6(5)
C43 C44 C45 C46 176.8(5)
C44 C45 C46 C47 179.2(5)
C48 N4 C47 C46 73.1(6)
C54 N4 C47 C46 -101.1(5)
C45 C46 C47 N4 55.4(6)
C49 N3 C48 N4 0.0(5)
C37 N3 C48 N4 173.1(4)
C54 N4 C48 N3 0.1(5)
C47 N4 C48 N3 -175.1(4)
C48 N3 C49 C50 -178.5(5)
C37 N3 C49 C50 8.3(8)
C48 N3 C49 C54 -0.1(5)
C37 N3 C49 C54 -173.3(4)
C54 C49 C50 C51 -0.9(8)
N3 C49 C50 C51 177.3(5)
C49 C50 C51 C52 0.8(8)
C50 C51 C52 C53 -0.4(9)
C51 C52 C53 C54 0.1(8)
C50 C49 C54 C53 0.7(7)
N3 C49 C54 C53 -177.9(4)
C50 C49 C54 N4 178.7(4)
N3 C49 C54 N4 0.1(5)
C52 C53 C54 C49 -0.2(7)
C52 C53 C54 N4 -177.7(5)
C48 N4 C54 C49 -0.1(5)
C47 N4 C54 C49 175.0(4)
C48 N4 C54 C53 177.7(5)
C47 N4 C54 C53 -7.2(8)
